data_4336351
loop_
_publ_author_name
'Brandon R. Groves'
'D. Ian Arbuckle'
'Ernest Essoun'
'Travis L. Lundrigan'
'Ruiyao Wang'
'Manuel A.S. Aquino'

_publ_contact_author_email maquino@stfx.ca
_publ_contact_author_fax 902-867-2414
_publ_contact_author_name 'Manuel A.S. Aquino'
_publ_contact_author_phone 902-867-5336
_publ_section_title
;
 Chiral Induction at Octahedral Ru(II) via the Disassembly of
 Diruthenium(II,III) Tetracarboxylates Using a Variety of Chiral
 Diphosphine Ligands
;
_journal_name_full 'Inorganic Chemistry'
_journal_page_first 11563
_journal_page_last 11572
_journal_paper_doi 10.1021/ic401908t
_journal_volume 52
_journal_year 2013
_chemical_absolute_configuration rmad
_chemical_formula_sum 'C56 H55 F6 O2 P5 Ru'
_chemical_formula_weight 1129.92
_chemical_name_systematic
;
 ?
;
_space_group_IT_number 4
_symmetry_cell_setting monoclinic
_symmetry_space_group_name_Hall 'P 2yb'
_symmetry_space_group_name_H-M 'P 1 21 1'
_atom_sites_solution_hydrogens geom
_atom_sites_solution_primary direct
_atom_sites_solution_secondary difmap
_audit_creation_method SHELXL-97
_cell_angle_alpha 90.00
_cell_angle_beta 116.0880(10)
_cell_angle_gamma 90.00
_cell_formula_units_Z 2
_cell_length_a 11.3239(2)
_cell_length_b 19.5588(4)
_cell_length_c 12.8717(4)
_cell_measurement_reflns_used 4839
_cell_measurement_temperature 180(2)
_cell_measurement_theta_max 24.10
_cell_measurement_theta_min 2.26
_cell_volume 2560.40(11)
_computing_cell_refinement 'Bruker SMART'
_computing_data_collection 'Bruker SMART'
_computing_data_reduction 'Bruker SAINT'
_computing_molecular_graphics 'Bruker SHELXTL'
_computing_publication_material 'Bruker SHELXTL'
_computing_structure_refinement 'SHELXL-97 (Sheldrick, 1997)'
_computing_structure_solution 'SHELXS-97 (Sheldrick, 1990)'
_diffrn_ambient_temperature 180(2)
_diffrn_measured_fraction_theta_full 0.999
_diffrn_measured_fraction_theta_max 0.999
_diffrn_measurement_device_type 'CCD area detector'
_diffrn_measurement_method 'phi and omega scans'
_diffrn_radiation_monochromator graphite
_diffrn_radiation_source 'fine-focus sealed tube'
_diffrn_radiation_type MoK\a
_diffrn_radiation_wavelength 0.71073
_diffrn_reflns_av_R_equivalents 0.0261
_diffrn_reflns_av_sigmaI/netI 0.0646
_diffrn_reflns_limit_h_max 13
_diffrn_reflns_limit_h_min -13
_diffrn_reflns_limit_k_max 24
_diffrn_reflns_limit_k_min -18
_diffrn_reflns_limit_l_max 15
_diffrn_reflns_limit_l_min -9
_diffrn_reflns_number 14248
_diffrn_reflns_theta_full 26.00
_diffrn_reflns_theta_max 26.00
_diffrn_reflns_theta_min 2.05
_exptl_absorpt_coefficient_mu 0.527
_exptl_absorpt_correction_T_max 0.9591
_exptl_absorpt_correction_T_min 0.9020
_exptl_absorpt_correction_type multi-scan
_exptl_crystal_colour yellow
_exptl_crystal_density_diffrn 1.466
_exptl_crystal_description block
_exptl_crystal_F_000 1160
_exptl_crystal_size_max 0.20
_exptl_crystal_size_mid 0.15
_exptl_crystal_size_min 0.08
_refine_diff_density_max 0.631
_refine_diff_density_min -0.461
_refine_diff_density_rms 0.070
_refine_ls_abs_structure_details 'Flack H D (1983), Acta Cryst. A39, 876-881'
_refine_ls_abs_structure_Flack -0.04(3)
_refine_ls_extinction_method none
_refine_ls_goodness_of_fit_ref 1.020
_refine_ls_hydrogen_treatment constr
_refine_ls_matrix_type full
_refine_ls_number_parameters 647
_refine_ls_number_reflns 8708
_refine_ls_number_restraints 1
_refine_ls_restrained_S_all 1.020
_refine_ls_R_factor_all 0.0580
_refine_ls_R_factor_gt 0.0423
_refine_ls_shift/su_max 0.001
_refine_ls_shift/su_mean 0.000
_refine_ls_structure_factor_coef Fsqd
_refine_ls_weighting_details 'calc w=1/[\s^2^(Fo^2^)+(0.0348P)^2^+1.0211P] where P=(Fo^2^+2Fc^2^)/3'
_refine_ls_weighting_scheme calc
_refine_ls_wR_factor_gt 0.0819
_refine_ls_wR_factor_ref 0.0889
_reflns_number_gt 7275
_reflns_number_total 8708
_reflns_threshold_expression >2sigma(I)
_cod_data_source_file ic401908t_si_007.cif
_cod_data_source_block ma20a
_cod_database_code 4336351

loop_
_symmetry_equiv_pos_as_xyz
'x, y, z'
'-x, y+1/2, -z'

loop_
_atom_site_label
_atom_site_type_symbol
_atom_site_fract_x
_atom_site_fract_y
_atom_site_fract_z
_atom_site_U_iso_or_equiv
_atom_site_adp_type
_atom_site_occupancy
_atom_site_symmetry_multiplicity
_atom_site_calc_flag
_atom_site_refinement_flags
_atom_site_disorder_assembly
_atom_site_disorder_group
Ru1 Ru 0.95071(4) 0.751002(19) 0.74802(3) 0.02580(10) Uani 1 1 d . A .
P1 P 0.81608(13) 0.66250(7) 0.64290(11) 0.0324(3) Uani 1 1 d . . .
P2 P 0.75987(13) 0.78738(7) 0.76643(12) 0.0321(3) Uani 1 1 d . . .
P3 P 1.05729(13) 0.67889(6) 0.90359(11) 0.0296(3) Uani 1 1 d . . .
P4 P 1.13995(12) 0.73474(6) 0.71707(11) 0.0278(3) Uani 1 1 d . . .
O1 O 1.0237(3) 0.85414(15) 0.8084(3) 0.0297(8) Uani 1 1 d . . .
O2 O 0.9117(3) 0.83440(16) 0.6251(3) 0.0302(8) Uani 1 1 d . . .
C1 C 0.7340(5) 0.6740(2) 0.4851(4) 0.0311(11) Uani 1 1 d . A .
C2 C 0.7051(4) 0.7405(3) 0.4387(4) 0.0360(13) Uani 1 1 d . . .
H2A H 0.7334 0.7788 0.4890 0.043 Uiso 1 1 calc R A .
C3 C 0.6369(5) 0.7506(4) 0.3219(4) 0.0432(12) Uani 1 1 d . A .
H3A H 0.6162 0.7958 0.2923 0.052 Uiso 1 1 calc R . .
C4 C 0.5979(6) 0.6959(3) 0.2471(5) 0.0580(17) Uani 1 1 d . . .
H4A H 0.5519 0.7031 0.1660 0.070 Uiso 1 1 calc R A .
C5 C 0.6265(7) 0.6305(3) 0.2915(5) 0.0617(19) Uani 1 1 d . A .
H5A H 0.5984 0.5926 0.2401 0.074 Uiso 1 1 calc R . .
C6 C 0.6941(6) 0.6190(3) 0.4076(4) 0.0470(15) Uani 1 1 d . . .
H6A H 0.7143 0.5736 0.4358 0.056 Uiso 1 1 calc R A .
C7 C 0.8634(5) 0.5727(3) 0.6523(4) 0.0344(12) Uani 1 1 d . A .
C8 C 0.9595(5) 0.5545(3) 0.6179(5) 0.0422(14) Uani 1 1 d . . .
H8A H 1.0008 0.5893 0.5940 0.051 Uiso 1 1 calc R A .
C9 C 0.9969(6) 0.4873(3) 0.6174(5) 0.0492(15) Uani 1 1 d . A .
H9A H 1.0642 0.4762 0.5952 0.059 Uiso 1 1 calc R . .
C10 C 0.9348(7) 0.4362(3) 0.6497(5) 0.0550(17) Uani 1 1 d . . .
H10A H 0.9574 0.3896 0.6477 0.066 Uiso 1 1 calc R A .
C11 C 0.8414(7) 0.4535(3) 0.6843(5) 0.0594(18) Uani 1 1 d . A .
H11A H 0.7998 0.4184 0.7072 0.071 Uiso 1 1 calc R . .
C12 C 0.8051(6) 0.5212(3) 0.6870(5) 0.0476(15) Uani 1 1 d . . .
H12A H 0.7404 0.5319 0.7127 0.057 Uiso 1 1 calc R A .
C13A C 0.6702(5) 0.6609(3) 0.6740(5) 0.0423(14) Uani 0.669(7) 1 d P A 1
H13A H 0.6961 0.6395 0.7516 0.051 Uiso 0.669(7) 1 calc PR A 1
C14A C 0.6232(5) 0.7330(3) 0.6761(5) 0.0484(16) Uani 0.669(7) 1 d P A 1
H14A H 0.5567 0.7326 0.7065 0.058 Uiso 0.669(7) 1 calc PR A 1
H14B H 0.5813 0.7515 0.5964 0.058 Uiso 0.669(7) 1 calc PR A 1
C15A C 0.5460(8) 0.6232(4) 0.5831(8) 0.050(2) Uani 0.669(7) 1 d P A 1
H15A H 0.4802 0.6193 0.6128 0.076 Uiso 0.669(7) 1 calc PR A 1
H15B H 0.5709 0.5775 0.5687 0.076 Uiso 0.669(7) 1 calc PR A 1
H15C H 0.5092 0.6494 0.5107 0.076 Uiso 0.669(7) 1 calc PR A 1
C13B C 0.6702(5) 0.6609(3) 0.6740(5) 0.0423(14) Uani 0.331(7) 1 d P A 2
H13B H 0.5988 0.6340 0.6138 0.051 Uiso 0.331(7) 1 calc PR A 2
H13C H 0.6939 0.6387 0.7497 0.051 Uiso 0.331(7) 1 calc PR A 2
C14B C 0.6232(5) 0.7330(3) 0.6761(5) 0.0484(16) Uani 0.331(7) 1 d P A 2
H14C H 0.5945 0.7505 0.5957 0.058 Uiso 0.331(7) 1 calc PR A 2
C15B C 0.4996(16) 0.7216(9) 0.6870(16) 0.050(2) Uani 0.331(7) 1 d P A 2
H15D H 0.4370 0.6966 0.6191 0.076 Uiso 0.331(7) 1 calc PR A 2
H15E H 0.4617 0.7658 0.6921 0.076 Uiso 0.331(7) 1 calc PR A 2
H15F H 0.5185 0.6949 0.7569 0.076 Uiso 0.331(7) 1 calc PR A 2
C16 C 0.7036(5) 0.8729(3) 0.7108(5) 0.0368(13) Uani 1 1 d . A .
C17 C 0.6260(6) 0.8873(3) 0.5945(5) 0.0494(15) Uani 1 1 d . . .
H17A H 0.5996 0.8510 0.5401 0.059 Uiso 1 1 calc R A .
C18 C 0.5864(6) 0.9533(4) 0.5561(6) 0.0583(17) Uani 1 1 d . A .
H18A H 0.5319 0.9614 0.4764 0.070 Uiso 1 1 calc R . .
C19 C 0.6255(6) 1.0072(3) 0.6328(6) 0.0579(17) Uani 1 1 d . . .
H19A H 0.5981 1.0525 0.6070 0.069 Uiso 1 1 calc R A .
C20 C 0.7043(6) 0.9939(3) 0.7467(6) 0.0623(18) Uani 1 1 d . A .
H20A H 0.7339 1.0309 0.8000 0.075 Uiso 1 1 calc R . .
C21 C 0.7419(6) 0.9287(3) 0.7860(5) 0.0491(15) Uani 1 1 d . . .
H21A H 0.7951 0.9213 0.8662 0.059 Uiso 1 1 calc R A .
C22 C 0.7634(5) 0.7954(3) 0.9076(5) 0.0367(13) Uani 1 1 d . A .
C23 C 0.8815(5) 0.8090(3) 1.0001(5) 0.0443(14) Uani 1 1 d . . .
H23A H 0.9590 0.8083 0.9891 0.053 Uiso 1 1 calc R A .
C24 C 0.8921(7) 0.8238(3) 1.1094(5) 0.0575(17) Uani 1 1 d . A .
H24A H 0.9754 0.8335 1.1716 0.069 Uiso 1 1 calc R . .
C25 C 0.7816(7) 0.8242(4) 1.1261(5) 0.0658(19) Uani 1 1 d . . .
H25A H 0.7875 0.8330 1.2009 0.079 Uiso 1 1 calc R A .
C26 C 0.6617(7) 0.8118(4) 1.0351(6) 0.070(2) Uani 1 1 d . A .
H26A H 0.5845 0.8129 1.0468 0.084 Uiso 1 1 calc R . .
C27 C 0.6518(6) 0.7978(3) 0.9269(5) 0.0538(16) Uani 1 1 d . . .
H27A H 0.5678 0.7897 0.8646 0.065 Uiso 1 1 calc R A .
C28 C 1.1514(5) 0.7212(2) 1.0447(4) 0.0284(12) Uani 1 1 d . A .
C29 C 1.2019(5) 0.7858(3) 1.0467(5) 0.0326(13) Uani 1 1 d . . .
H29A H 1.1822 0.8087 0.9759 0.039 Uiso 1 1 calc R A .
C30 C 1.2810(5) 0.8177(3) 1.1509(5) 0.0395(13) Uani 1 1 d . A .
H30A H 1.3153 0.8621 1.1510 0.047 Uiso 1 1 calc R . .
C31 C 1.3098(5) 0.7849(3) 1.2547(5) 0.0449(16) Uani 1 1 d . . .
H31A H 1.3643 0.8063 1.3261 0.054 Uiso 1 1 calc R A .
C32 C 1.2586(6) 0.7209(3) 1.2532(5) 0.0440(15) Uani 1 1 d . A .
H32A H 1.2762 0.6985 1.3240 0.053 Uiso 1 1 calc R . .
C33 C 1.1815(5) 0.6889(3) 1.1492(4) 0.0381(13) Uani 1 1 d . . .
H33A H 1.1488 0.6442 1.1494 0.046 Uiso 1 1 calc R A .
C34 C 0.9761(5) 0.6104(3) 0.9445(4) 0.0366(13) Uani 1 1 d . A .
C35 C 1.0036(6) 0.5416(3) 0.9416(4) 0.0445(14) Uani 1 1 d . . .
H35A H 1.0659 0.5280 0.9148 0.053 Uiso 1 1 calc R A .
C36 C 0.9413(6) 0.4920(3) 0.9773(5) 0.0590(18) Uani 1 1 d . A .
H36A H 0.9621 0.4450 0.9756 0.071 Uiso 1 1 calc R . .
C37 C 0.8507(6) 0.5105(3) 1.0147(5) 0.0610(19) Uani 1 1 d . . .
H37A H 0.8083 0.4765 1.0390 0.073 Uiso 1 1 calc R A .
C38 C 0.8201(6) 0.5787(3) 1.0175(5) 0.0627(18) Uani 1 1 d . A .
H38A H 0.7552 0.5915 1.0417 0.075 Uiso 1 1 calc R . .
C39 C 0.8842(6) 0.6279(3) 0.9849(5) 0.0495(15) Uani 1 1 d . . .
H39A H 0.8654 0.6748 0.9900 0.059 Uiso 1 1 calc R A .
C40 C 1.1930(5) 0.6341(2) 0.8852(4) 0.0333(12) Uani 1 1 d . A .
H40A H 1.1517 0.5979 0.8253 0.040 Uiso 1 1 calc R . .
C41 C 1.2605(5) 0.6843(3) 0.8385(4) 0.0365(13) Uani 1 1 d . A .
H41A H 1.3178 0.6588 0.8120 0.044 Uiso 1 1 calc R . .
H41B H 1.3167 0.7156 0.9012 0.044 Uiso 1 1 calc R . .
C42 C 1.2980(6) 0.5995(3) 0.9929(5) 0.0586(17) Uani 1 1 d . . .
H42A H 1.3660 0.5799 0.9743 0.088 Uiso 1 1 calc R A .
H42B H 1.2573 0.5632 1.0186 0.088 Uiso 1 1 calc R . .
H42C H 1.3378 0.6334 1.0548 0.088 Uiso 1 1 calc R . .
C43 C 1.1161(5) 0.6952(2) 0.5806(4) 0.0289(11) Uani 1 1 d . A .
C44 C 1.0131(5) 0.7198(2) 0.4804(5) 0.0343(12) Uani 1 1 d . . .
H44A H 0.9617 0.7571 0.4847 0.041 Uiso 1 1 calc R A .
C45 C 0.9853(5) 0.6906(3) 0.3752(4) 0.0417(14) Uani 1 1 d . A .
H45A H 0.9148 0.7074 0.3069 0.050 Uiso 1 1 calc R . .
C46 C 1.0608(6) 0.6362(3) 0.3691(5) 0.0455(14) Uani 1 1 d . . .
H46A H 1.0416 0.6154 0.2967 0.055 Uiso 1 1 calc R A .
C47 C 1.1629(6) 0.6127(3) 0.4676(5) 0.0433(14) Uani 1 1 d . A .
H47A H 1.2143 0.5755 0.4630 0.052 Uiso 1 1 calc R . .
C48 C 1.1923(5) 0.6421(3) 0.5731(4) 0.0353(12) Uani 1 1 d . . .
H48A H 1.2648 0.6259 0.6407 0.042 Uiso 1 1 calc R A .
C49 C 1.2352(4) 0.8119(2) 0.7204(5) 0.0306(12) Uani 1 1 d . A .
C50 C 1.3026(6) 0.8482(3) 0.8210(5) 0.0439(14) Uani 1 1 d . . .
H50A H 1.2988 0.8332 0.8897 0.053 Uiso 1 1 calc R A .
C51 C 1.3752(5) 0.9054(3) 0.8253(5) 0.0464(15) Uani 1 1 d . A .
H51A H 1.4201 0.9291 0.8965 0.056 Uiso 1 1 calc R . .
C52 C 1.3836(6) 0.9289(3) 0.7287(5) 0.0498(15) Uani 1 1 d . . .
H52A H 1.4342 0.9682 0.7318 0.060 Uiso 1 1 calc R A .
C53 C 1.3161(6) 0.8933(3) 0.6263(5) 0.0562(17) Uani 1 1 d . A .
H53A H 1.3207 0.9085 0.5582 0.067 Uiso 1 1 calc R . .
C54 C 1.2417(6) 0.8360(3) 0.6214(5) 0.0481(15) Uani 1 1 d . . .
H54A H 1.1948 0.8130 0.5499 0.058 Uiso 1 1 calc R A .
C55 C 0.9743(5) 0.8764(2) 0.7061(4) 0.0289(11) Uani 1 1 d . A .
C56 C 0.9883(6) 0.9493(2) 0.6784(5) 0.0437(15) Uani 1 1 d . . .
H56A H 0.9098 0.9633 0.6094 0.065 Uiso 1 1 calc R A .
H56B H 1.0659 0.9540 0.6639 0.065 Uiso 1 1 calc R . .
H56C H 0.9984 0.9784 0.7438 0.065 Uiso 1 1 calc R . .
P5 P 0.55631(16) 0.98363(9) 0.21892(15) 0.0549(5) Uani 1 1 d . . .
F1A F 0.6484(7) 1.0016(4) 0.3485(6) 0.0811(18) Uani 0.632(10) 1 d P B 1
F2A F 0.5237(7) 1.0657(3) 0.1959(7) 0.0811(18) Uani 0.632(10) 1 d P B 1
F3A F 0.4695(6) 0.9715(4) 0.0853(6) 0.0811(18) Uani 0.632(10) 1 d P B 1
F4A F 0.5899(7) 0.9079(3) 0.2364(7) 0.0811(18) Uani 0.632(10) 1 d P B 1
F1B F 0.5913(16) 1.0356(9) 0.3258(13) 0.115(4) Uani 0.368(10) 1 d P B 2
F2B F 0.4719(16) 1.0376(9) 0.1274(12) 0.115(4) Uani 0.368(10) 1 d P B 2
F3B F 0.5112(15) 0.9170(9) 0.1290(12) 0.115(4) Uani 0.368(10) 1 d P B 2
F4B F 0.6350(16) 0.9275(8) 0.3134(13) 0.115(4) Uani 0.368(10) 1 d P B 2
F5A F 0.686(2) 1.0157(16) 0.2223(16) 0.081(6) Uani 0.28(2) 1 d P B 1
F6A F 0.465(2) 0.9479(17) 0.2728(18) 0.081(6) Uani 0.28(2) 1 d P B 1
F5B F 0.6769(7) 0.9919(4) 0.1863(10) 0.072(2) Uani 0.72(2) 1 d P B 2
F6B F 0.4240(7) 0.9777(4) 0.2320(9) 0.072(2) Uani 0.72(2) 1 d P B 2

loop_
_atom_site_aniso_label
_atom_site_aniso_U_11
_atom_site_aniso_U_22
_atom_site_aniso_U_33
_atom_site_aniso_U_23
_atom_site_aniso_U_13
_atom_site_aniso_U_12
Ru1 0.02515(18) 0.02780(19) 0.02562(18) -0.0018(2) 0.01223(15) -0.00479(19)
P1 0.0338(8) 0.0349(8) 0.0289(7) -0.0027(6) 0.0141(6) -0.0118(6)
P2 0.0269(7) 0.0415(8) 0.0309(8) -0.0011(6) 0.0154(6) -0.0018(6)
P3 0.0329(7) 0.0304(7) 0.0249(7) -0.0007(5) 0.0123(6) -0.0063(6)
P4 0.0260(7) 0.0288(9) 0.0300(7) 0.0000(5) 0.0135(6) -0.0013(5)
O1 0.032(2) 0.0296(19) 0.032(2) 0.0010(15) 0.0186(17) -0.0018(14)
O2 0.0292(19) 0.0294(19) 0.033(2) 0.0000(16) 0.0151(16) -0.0014(15)
C1 0.031(3) 0.033(3) 0.024(3) 0.002(2) 0.007(2) -0.008(2)
C2 0.029(3) 0.047(4) 0.032(3) -0.004(3) 0.014(2) -0.007(3)
C3 0.041(3) 0.042(3) 0.037(3) 0.006(4) 0.009(2) -0.004(3)
C4 0.069(4) 0.056(4) 0.032(3) 0.003(3) 0.007(3) -0.012(3)
C5 0.077(5) 0.057(4) 0.027(3) -0.004(3) 0.000(3) -0.020(3)
C6 0.056(4) 0.045(3) 0.030(3) -0.001(3) 0.009(3) -0.015(3)
C7 0.037(3) 0.042(3) 0.019(3) 0.000(2) 0.008(2) -0.014(2)
C8 0.051(4) 0.033(3) 0.044(3) -0.005(3) 0.022(3) -0.018(3)
C9 0.062(4) 0.043(4) 0.040(3) -0.004(3) 0.021(3) -0.005(3)
C10 0.076(5) 0.038(3) 0.041(4) 0.005(3) 0.017(4) 0.001(3)
C11 0.071(5) 0.041(4) 0.060(4) 0.017(3) 0.022(4) -0.011(3)
C12 0.054(4) 0.040(3) 0.046(3) 0.007(3) 0.019(3) -0.012(3)
C13A 0.040(3) 0.055(4) 0.032(3) -0.006(3) 0.016(3) -0.016(3)
C14A 0.034(3) 0.067(5) 0.047(3) -0.004(3) 0.021(3) -0.007(3)
C15A 0.036(5) 0.056(5) 0.063(5) -0.014(4) 0.025(4) -0.018(4)
C13B 0.040(3) 0.055(4) 0.032(3) -0.006(3) 0.016(3) -0.016(3)
C14B 0.034(3) 0.067(5) 0.047(3) -0.004(3) 0.021(3) -0.007(3)
C15B 0.036(5) 0.056(5) 0.063(5) -0.014(4) 0.025(4) -0.018(4)
C16 0.025(3) 0.055(4) 0.038(3) 0.006(3) 0.020(3) 0.010(2)
C17 0.048(4) 0.064(4) 0.041(4) 0.002(3) 0.024(3) 0.017(3)
C18 0.060(4) 0.079(5) 0.047(4) 0.023(4) 0.033(3) 0.022(4)
C19 0.061(4) 0.054(4) 0.077(5) 0.022(4) 0.048(4) 0.012(3)
C20 0.064(5) 0.053(4) 0.080(5) 0.000(4) 0.042(4) -0.003(3)
C21 0.057(4) 0.043(4) 0.048(4) -0.001(3) 0.024(3) 0.002(3)
C22 0.038(3) 0.040(3) 0.037(3) 0.001(2) 0.019(3) 0.001(2)
C23 0.036(3) 0.061(4) 0.041(3) -0.006(3) 0.021(3) 0.001(3)
C24 0.055(4) 0.076(5) 0.040(4) -0.010(3) 0.020(3) 0.006(3)
C25 0.071(5) 0.094(5) 0.035(4) -0.004(3) 0.026(4) 0.012(4)
C26 0.062(5) 0.112(6) 0.056(5) 0.006(4) 0.044(4) 0.013(4)
C27 0.036(3) 0.086(5) 0.045(4) -0.001(3) 0.023(3) 0.005(3)
C28 0.027(3) 0.033(3) 0.029(3) -0.004(2) 0.015(2) 0.001(2)
C29 0.030(3) 0.037(3) 0.031(3) 0.003(2) 0.013(2) -0.006(2)
C30 0.033(3) 0.032(3) 0.046(4) -0.010(2) 0.011(3) -0.002(2)
C31 0.045(4) 0.051(4) 0.030(3) -0.016(3) 0.008(3) 0.003(3)
C32 0.049(4) 0.050(4) 0.030(3) -0.004(3) 0.014(3) -0.006(3)
C33 0.050(3) 0.037(3) 0.031(3) 0.004(2) 0.021(3) 0.001(3)
C34 0.040(3) 0.038(3) 0.026(3) 0.003(2) 0.009(2) -0.014(2)
C35 0.050(4) 0.040(3) 0.035(3) 0.008(2) 0.012(3) -0.008(3)
C36 0.063(4) 0.044(4) 0.056(4) 0.016(3) 0.013(4) -0.013(3)
C37 0.062(4) 0.052(4) 0.054(4) 0.019(3) 0.012(4) -0.026(3)
C38 0.059(4) 0.070(5) 0.063(4) 0.014(3) 0.030(4) -0.020(3)
C39 0.054(4) 0.043(4) 0.053(4) 0.007(3) 0.025(3) -0.011(3)
C40 0.035(3) 0.031(3) 0.029(3) 0.001(2) 0.011(2) 0.002(2)
C41 0.035(3) 0.039(3) 0.041(3) -0.008(2) 0.021(3) -0.005(2)
C42 0.064(4) 0.061(4) 0.043(4) 0.002(3) 0.016(3) 0.011(3)
C43 0.034(3) 0.026(3) 0.036(3) -0.005(2) 0.024(3) -0.007(2)
C44 0.032(3) 0.030(3) 0.042(3) 0.001(2) 0.017(3) -0.003(2)
C45 0.044(3) 0.049(4) 0.029(3) 0.002(3) 0.013(3) 0.000(3)
C46 0.052(4) 0.051(4) 0.039(3) -0.012(3) 0.026(3) -0.013(3)
C47 0.048(4) 0.040(3) 0.054(4) -0.011(3) 0.034(3) -0.008(3)
C48 0.033(3) 0.040(3) 0.036(3) -0.002(2) 0.018(3) -0.004(2)
C49 0.023(3) 0.026(3) 0.046(3) -0.001(2) 0.018(2) -0.002(2)
C50 0.048(4) 0.049(4) 0.046(3) -0.010(3) 0.030(3) -0.014(3)
C51 0.035(3) 0.048(4) 0.057(4) -0.019(3) 0.020(3) -0.014(3)
C52 0.052(4) 0.031(3) 0.065(4) 0.008(3) 0.025(4) -0.005(3)
C53 0.065(4) 0.055(4) 0.055(4) 0.010(3) 0.033(4) -0.016(3)
C54 0.053(4) 0.047(4) 0.043(4) -0.003(3) 0.020(3) -0.017(3)
C55 0.025(3) 0.031(3) 0.036(3) 0.001(2) 0.019(3) 0.000(2)
C56 0.054(4) 0.031(3) 0.046(4) 0.002(3) 0.022(3) -0.002(3)
P5 0.0511(11) 0.0636(12) 0.0526(11) -0.0048(9) 0.0250(9) -0.0138(8)
F1A 0.081(3) 0.074(3) 0.079(3) -0.015(2) 0.026(2) -0.0112(18)
F2A 0.081(3) 0.074(3) 0.079(3) -0.015(2) 0.026(2) -0.0112(18)
F3A 0.081(3) 0.074(3) 0.079(3) -0.015(2) 0.026(2) -0.0112(18)
F4A 0.081(3) 0.074(3) 0.079(3) -0.015(2) 0.026(2) -0.0112(18)
F1B 0.133(7) 0.127(8) 0.080(6) -0.015(5) 0.042(5) -0.022(5)
F2B 0.133(7) 0.127(8) 0.080(6) -0.015(5) 0.042(5) -0.022(5)
F3B 0.133(7) 0.127(8) 0.080(6) -0.015(5) 0.042(5) -0.022(5)
F4B 0.133(7) 0.127(8) 0.080(6) -0.015(5) 0.042(5) -0.022(5)
F5A 0.090(9) 0.112(15) 0.050(9) -0.045(6) 0.039(7) -0.064(8)
F6A 0.090(9) 0.112(15) 0.050(9) -0.045(6) 0.039(7) -0.064(8)
F5B 0.057(3) 0.091(4) 0.081(5) 0.006(2) 0.041(3) -0.004(2)
F6B 0.057(3) 0.091(4) 0.081(5) 0.006(2) 0.041(3) -0.004(2)

loop_
_atom_type_symbol
_atom_type_description
_atom_type_scat_dispersion_real
_atom_type_scat_dispersion_imag
_atom_type_scat_source
C C 0.0033 0.0016 'International Tables Vol C Tables 4.2.6.8 and 6.1.1.4'
H H 0.0000 0.0000 'International Tables Vol C Tables 4.2.6.8 and 6.1.1.4'
O O 0.0106 0.0060 'International Tables Vol C Tables 4.2.6.8 and 6.1.1.4'
F F 0.0171 0.0103 'International Tables Vol C Tables 4.2.6.8 and 6.1.1.4'
P P 0.1023 0.0942 'International Tables Vol C Tables 4.2.6.8 and 6.1.1.4'
Ru Ru -1.2594 0.8363 'International Tables Vol C Tables 4.2.6.8 and 6.1.1.4'

loop_
_geom_angle_atom_site_label_1
_geom_angle_atom_site_label_2
_geom_angle_atom_site_label_3
_geom_angle
O2 Ru1 O1 59.48(12)
O2 Ru1 P3 161.65(9)
O1 Ru1 P3 106.45(9)
O2 Ru1 P1 105.37(9)
O1 Ru1 P1 161.33(9)
P3 Ru1 P1 90.51(5)
O2 Ru1 P4 83.55(9)
O1 Ru1 P4 87.42(9)
P3 Ru1 P4 84.10(5)
P1 Ru1 P4 102.35(5)
O2 Ru1 P2 86.89(9)
O1 Ru1 P2 84.67(9)
P3 Ru1 P2 104.30(5)
P1 Ru1 P2 83.58(5)
P4 Ru1 P2 169.80(4)
O2 Ru1 C55 29.87(13)
O1 Ru1 C55 29.61(13)
P3 Ru1 C55 135.03(12)
P1 Ru1 C55 134.44(12)
P4 Ru1 C55 84.67(11)
P2 Ru1 C55 85.28(11)
C7 P1 C1 100.5(2)
C7 P1 C13A 103.4(3)
C1 P1 C13A 100.1(2)
C7 P1 Ru1 125.69(16)
C1 P1 Ru1 115.96(16)
C13A P1 Ru1 107.80(17)
C22 P2 C14A 109.3(2)
C22 P2 C16 99.4(2)
C14A P2 C16 103.6(3)
C22 P2 Ru1 120.40(18)
C14A P2 Ru1 108.43(18)
C16 P2 Ru1 114.28(16)
C34 P3 C28 101.0(2)
C34 P3 C40 103.8(2)
C28 P3 C40 100.5(2)
C34 P3 Ru1 124.06(17)
C28 P3 Ru1 115.73(17)
C40 P3 Ru1 108.74(15)
C43 P4 C41 109.3(2)
C43 P4 C49 101.9(2)
C41 P4 C49 102.2(2)
C43 P4 Ru1 117.18(16)
C41 P4 Ru1 108.46(16)
C49 P4 Ru1 116.70(15)
C55 O1 Ru1 91.3(3)
C55 O2 Ru1 91.5(3)
C6 C1 C2 117.7(4)
C6 C1 P1 122.8(4)
C2 C1 P1 119.5(4)
C3 C2 C1 120.9(5)
C3 C2 H2A 119.5
C1 C2 H2A 119.5
C2 C3 C4 120.5(6)
C2 C3 H3A 119.7
C4 C3 H3A 119.7
C3 C4 C5 119.1(5)
C3 C4 H4A 120.4
C5 C4 H4A 120.4
C6 C5 C4 121.5(6)
C6 C5 H5A 119.3
C4 C5 H5A 119.3
C5 C6 C1 120.3(5)
C5 C6 H6A 119.9
C1 C6 H6A 119.9
C12 C7 C8 117.9(5)
C12 C7 P1 123.7(4)
C8 C7 P1 118.3(4)
C9 C8 C7 122.0(5)
C9 C8 H8A 119.0
C7 C8 H8A 119.0
C8 C9 C10 119.2(6)
C8 C9 H9A 120.4
C10 C9 H9A 120.4
C11 C10 C9 119.3(6)
C11 C10 H10A 120.3
C9 C10 H10A 120.3
C10 C11 C12 121.8(6)
C10 C11 H11A 119.1
C12 C11 H11A 119.1
C7 C12 C11 119.8(6)
C7 C12 H12A 120.1
C11 C12 H12A 120.1
C14A C13A C15A 104.2(5)
C14A C13A P1 109.9(4)
C15A C13A P1 115.9(5)
C14A C13A H13A 108.9
C15A C13A H13A 108.9
P1 C13A H13A 108.9
C13A C14A P2 110.5(4)
C13A C14A H14A 109.5
P2 C14A H14A 109.5
C13A C14A H14B 109.5
P2 C14A H14B 109.5
H14A C14A H14B 108.1
H15D C15B H15E 109.5
H15D C15B H15F 109.5
H15E C15B H15F 109.5
C17 C16 C21 116.4(5)
C17 C16 P2 123.7(4)
C21 C16 P2 119.9(4)
C18 C17 C16 121.7(6)
C18 C17 H17A 119.1
C16 C17 H17A 119.1
C19 C18 C17 120.4(6)
C19 C18 H18A 119.8
C17 C18 H18A 119.8
C20 C19 C18 118.5(6)
C20 C19 H19A 120.8
C18 C19 H19A 120.8
C19 C20 C21 121.6(6)
C19 C20 H20A 119.2
C21 C20 H20A 119.2
C20 C21 C16 121.4(6)
C20 C21 H21A 119.3
C16 C21 H21A 119.3
C23 C22 C27 117.0(5)
C23 C22 P2 118.2(4)
C27 C22 P2 124.2(4)
C22 C23 C24 122.5(5)
C22 C23 H23A 118.7
C24 C23 H23A 118.7
C25 C24 C23 119.0(6)
C25 C24 H24A 120.5
C23 C24 H24A 120.5
C24 C25 C26 119.9(6)
C24 C25 H25A 120.0
C26 C25 H25A 120.0
C25 C26 C27 120.7(6)
C25 C26 H26A 119.7
C27 C26 H26A 119.7
C26 C27 C22 120.8(6)
C26 C27 H27A 119.6
C22 C27 H27A 119.6
C29 C28 C33 118.4(5)
C29 C28 P3 118.9(4)
C33 C28 P3 122.6(4)
C28 C29 C30 120.9(5)
C28 C29 H29A 119.5
C30 C29 H29A 119.5
C31 C30 C29 120.0(5)
C31 C30 H30A 120.0
C29 C30 H30A 120.0
C32 C31 C30 119.3(6)
C32 C31 H31A 120.4
C30 C31 H31A 120.4
C31 C32 C33 120.5(6)
C31 C32 H32A 119.8
C33 C32 H32A 119.8
C32 C33 C28 120.9(5)
C32 C33 H33A 119.6
C28 C33 H33A 119.6
C35 C34 C39 117.4(5)
C35 C34 P3 123.9(4)
C39 C34 P3 118.7(4)
C34 C35 C36 121.1(6)
C34 C35 H35A 119.4
C36 C35 H35A 119.4
C37 C36 C35 120.1(6)
C37 C36 H36A 119.9
C35 C36 H36A 119.9
C36 C37 C38 120.1(6)
C36 C37 H37A 119.9
C38 C37 H37A 119.9
C39 C38 C37 119.7(6)
C39 C38 H38A 120.1
C37 C38 H38A 120.1
C38 C39 C34 121.4(6)
C38 C39 H39A 119.3
C34 C39 H39A 119.3
C41 C40 C42 108.5(4)
C41 C40 P3 109.4(3)
C42 C40 P3 116.5(4)
C41 C40 H40A 107.3
C42 C40 H40A 107.3
P3 C40 H40A 107.3
C40 C41 P4 111.5(3)
C40 C41 H41A 109.3
P4 C41 H41A 109.3
C40 C41 H41B 109.3
P4 C41 H41B 109.3
H41A C41 H41B 108.0
C40 C42 H42A 109.5
C40 C42 H42B 109.5
H42A C42 H42B 109.5
C40 C42 H42C 109.5
H42A C42 H42C 109.5
H42B C42 H42C 109.5
C48 C43 C44 119.4(4)
C48 C43 P4 123.6(4)
C44 C43 P4 117.1(4)
C45 C44 C43 120.4(5)
C45 C44 H44A 119.8
C43 C44 H44A 119.8
C44 C45 C46 119.6(5)
C44 C45 H45A 120.2
C46 C45 H45A 120.2
C47 C46 C45 119.8(5)
C47 C46 H46A 120.1
C45 C46 H46A 120.1
C46 C47 C48 121.0(5)
C46 C47 H47A 119.5
C48 C47 H47A 119.5
C47 C48 C43 119.8(5)
C47 C48 H48A 120.1
C43 C48 H48A 120.1
C50 C49 C54 117.2(5)
C50 C49 P4 121.3(4)
C54 C49 P4 121.5(4)
C51 C50 C49 122.1(5)
C51 C50 H50A 119.0
C49 C50 H50A 119.0
C52 C51 C50 121.1(5)
C52 C51 H51A 119.4
C50 C51 H51A 119.4
C51 C52 C53 117.8(5)
C51 C52 H52A 121.1
C53 C52 H52A 121.1
C52 C53 C54 121.3(6)
C52 C53 H53A 119.4
C54 C53 H53A 119.4
C53 C54 C49 120.5(5)
C53 C54 H54A 119.7
C49 C54 H54A 119.7
O1 C55 O2 117.7(4)
O1 C55 C56 122.3(5)
O2 C55 C56 120.0(5)
O1 C55 Ru1 59.1(2)
O2 C55 Ru1 58.6(2)
C56 C55 Ru1 178.3(4)
C55 C56 H56A 109.5
C55 C56 H56B 109.5
H56A C56 H56B 109.5
C55 C56 H56C 109.5
H56A C56 H56C 109.5
H56B C56 H56C 109.5
F4A P5 F2B 143.4(6)
F4A P5 F1A 93.1(4)
F2B P5 F1A 123.5(6)
F4A P5 F3A 90.6(4)
F2B P5 F3A 52.9(6)
F1A P5 F3A 174.6(4)
F4A P5 F5A 102.3(12)
F2B P5 F5A 90.4(12)
F1A P5 F5A 73.0(7)
F3A P5 F5A 102.4(7)
F4A P5 F6B 95.7(4)
F2B P5 F6B 80.5(7)
F1A P5 F6B 96.9(5)
F3A P5 F6B 86.6(4)
F5A P5 F6B 159.7(12)
F4A P5 F4B 36.4(5)
F2B P5 F4B 176.6(8)
F1A P5 F4B 56.9(6)
F3A P5 F4B 127.0(6)
F5A P5 F4B 92.9(12)
F6B P5 F4B 96.1(7)
F4A P5 F5B 87.2(4)
F2B P5 F5B 92.5(6)
F1A P5 F5B 90.7(5)
F3A P5 F5B 85.6(5)
F5A P5 F5B 22.9(7)
F6B P5 F5B 171.7(7)
F4B P5 F5B 90.8(6)
F4A P5 F1B 122.4(6)
F2B P5 F1B 93.2(8)
F1A P5 F1B 32.2(6)
F3A P5 F1B 145.6(7)
F5A P5 F1B 81.4(10)
F6B P5 F1B 81.1(7)
F4B P5 F1B 86.4(7)
F5B P5 F1B 103.9(7)
F4A P5 F6A 71.6(13)
F2B P5 F6A 108.6(14)
F1A P5 F6A 83.9(7)
F3A P5 F6A 101.0(7)
F5A P5 F6A 155.8(12)
F6B P5 F6A 28.2(10)
F4B P5 F6A 68.1(13)
F5B P5 F6A 157.7(14)
F1B P5 F6A 82.6(9)
F4A P5 F2A 177.1(4)
F2B P5 F2A 35.6(5)
F1A P5 F2A 88.0(4)
F3A P5 F2A 88.1(4)
F5A P5 F2A 75.5(12)
F6B P5 F2A 86.7(4)
F4B P5 F2A 144.9(6)
F5B P5 F2A 90.2(4)
F1B P5 F2A 59.3(6)
F6A P5 F2A 111.1(13)
F4A P5 F3B 47.3(5)
F2B P5 F3B 96.1(8)
F1A P5 F3B 140.4(6)
F3A P5 F3B 43.3(5)
F5A P5 F3B 109.0(11)
F6B P5 F3B 90.1(6)
F4B P5 F3B 83.6(8)
F5B P5 F3B 86.2(6)
F1B P5 F3B 165.9(8)
F6A P5 F3B 84.4(9)
F2A P5 F3B 131.4(6)

loop_
_geom_bond_atom_site_label_1
_geom_bond_atom_site_label_2
_geom_bond_distance
Ru1 O2 2.178(3)
Ru1 O1 2.189(3)
Ru1 P3 2.3087(13)
Ru1 P1 2.3103(13)
Ru1 P4 2.3670(13)
Ru1 P2 2.3839(13)
Ru1 C55 2.551(5)
P1 C7 1.824(5)
P1 C1 1.838(5)
P1 C13A 1.864(6)
P2 C22 1.807(5)
P2 C14A 1.816(5)
P2 C16 1.821(5)
P3 C34 1.827(5)
P3 C28 1.848(5)
P3 C40 1.872(5)
P4 C43 1.827(5)
P4 C41 1.845(5)
P4 C49 1.845(5)
O1 C55 1.261(5)
O2 C55 1.271(5)
C1 C6 1.400(7)
C1 C2 1.408(7)
C2 C3 1.369(6)
C2 H2A 0.9500
C3 C4 1.376(8)
C3 H3A 0.9500
C4 C5 1.381(8)
C4 H4A 0.9500
C5 C6 1.364(7)
C5 H5A 0.9500
C6 H6A 0.9500
C7 C12 1.383(7)
C7 C8 1.390(7)
C8 C9 1.383(7)
C8 H8A 0.9500
C9 C10 1.385(8)
C9 H9A 0.9500
C10 C11 1.358(9)
C10 H10A 0.9500
C11 C12 1.391(8)
C11 H11A 0.9500
C12 H12A 0.9500
C13A C14A 1.511(7)
C13A C15A 1.563(9)
C13A H13A 1.0000
C14A H14A 0.9900
C14A H14B 0.9900
C15A H15A 0.9800
C15A H15B 0.9800
C15A H15C 0.9800
C15B H15D 0.9800
C15B H15E 0.9800
C15B H15F 0.9800
C16 C17 1.391(7)
C16 C21 1.394(7)
C17 C18 1.383(8)
C17 H17A 0.9500
C18 C19 1.378(8)
C18 H18A 0.9500
C19 C20 1.364(8)
C19 H19A 0.9500
C20 C21 1.370(8)
C20 H20A 0.9500
C21 H21A 0.9500
C22 C23 1.370(7)
C22 C27 1.392(7)
C23 C24 1.388(7)
C23 H23A 0.9500
C24 C25 1.360(8)
C24 H24A 0.9500
C25 C26 1.370(8)
C25 H25A 0.9500
C26 C27 1.374(8)
C26 H26A 0.9500
C27 H27A 0.9500
C28 C29 1.382(6)
C28 C33 1.386(6)
C29 C30 1.391(7)
C29 H29A 0.9500
C30 C31 1.385(8)
C30 H30A 0.9500
C31 C32 1.376(7)
C31 H31A 0.9500
C32 C33 1.386(7)
C32 H32A 0.9500
C33 H33A 0.9500
C34 C35 1.386(7)
C34 C39 1.395(8)
C35 C36 1.391(8)
C35 H35A 0.9500
C36 C37 1.360(9)
C36 H36A 0.9500
C37 C38 1.383(9)
C37 H37A 0.9500
C38 C39 1.378(7)
C38 H38A 0.9500
C39 H39A 0.9500
C40 C41 1.521(7)
C40 C42 1.531(7)
C40 H40A 1.0000
C41 H41A 0.9900
C41 H41B 0.9900
C42 H42A 0.9800
C42 H42B 0.9800
C42 H42C 0.9800
C43 C48 1.381(7)
C43 C44 1.390(7)
C44 C45 1.373(7)
C44 H44A 0.9500
C45 C46 1.387(7)
C45 H45A 0.9500
C46 C47 1.366(7)
C46 H46A 0.9500
C47 C48 1.374(7)
C47 H47A 0.9500
C48 H48A 0.9500
C49 C50 1.377(7)
C49 C54 1.390(7)
C50 C51 1.375(7)
C50 H50A 0.9500
C51 C52 1.367(8)
C51 H51A 0.9500
C52 C53 1.385(8)
C52 H52A 0.9500
C53 C54 1.387(7)
C53 H53A 0.9500
C54 H54A 0.9500
C55 C56 1.494(6)
C56 H56A 0.9800
C56 H56B 0.9800
C56 H56C 0.9800
P5 F4A 1.522(7)
P5 F2B 1.558(16)
P5 F1A 1.570(8)
P5 F3A 1.579(7)
P5 F5A 1.584(18)
P5 F6B 1.584(6)
P5 F4B 1.589(16)
P5 F5B 1.603(6)
P5 F1B 1.613(15)
P5 F6A 1.634(16)
P5 F2A 1.645(7)
P5 F3B 1.667(15)

loop_
_geom_torsion_atom_site_label_1
_geom_torsion_atom_site_label_2
_geom_torsion_atom_site_label_3
_geom_torsion_atom_site_label_4
_geom_torsion
O2 Ru1 P1 C7 137.1(2)
O1 Ru1 P1 C7 170.8(3)
P3 Ru1 P1 C7 -33.6(2)
P4 Ru1 P1 C7 50.5(2)
P2 Ru1 P1 C7 -137.9(2)
C55 Ru1 P1 C7 145.2(2)
O2 Ru1 P1 C1 10.3(2)
O1 Ru1 P1 C1 44.0(3)
P3 Ru1 P1 C1 -160.38(18)
P4 Ru1 P1 C1 -76.30(18)
P2 Ru1 P1 C1 95.29(18)
C55 Ru1 P1 C1 18.4(2)
O2 Ru1 P1 C13A -100.8(2)
O1 Ru1 P1 C13A -67.1(3)
P3 Ru1 P1 C13A 88.5(2)
P4 Ru1 P1 C13A 172.6(2)
P2 Ru1 P1 C13A -15.8(2)
C55 Ru1 P1 C13A -92.7(2)
O2 Ru1 P2 C22 -134.2(2)
O1 Ru1 P2 C22 -74.6(2)
P3 Ru1 P2 C22 31.1(2)
P1 Ru1 P2 C22 119.9(2)
P4 Ru1 P2 C22 -113.9(3)
C55 Ru1 P2 C22 -104.3(2)
O2 Ru1 P2 C14A 99.0(2)
O1 Ru1 P2 C14A 158.6(2)
P3 Ru1 P2 C14A -95.8(2)
P1 Ru1 P2 C14A -6.9(2)
P4 Ru1 P2 C14A 119.3(3)
C55 Ru1 P2 C14A 128.9(2)
O2 Ru1 P2 C16 -16.0(2)
O1 Ru1 P2 C16 43.7(2)
P3 Ru1 P2 C16 149.3(2)
P1 Ru1 P2 C16 -121.8(2)
P4 Ru1 P2 C16 4.4(4)
C55 Ru1 P2 C16 13.9(2)
O2 Ru1 P3 C34 173.8(3)
O1 Ru1 P3 C34 136.2(2)
P1 Ru1 P3 C34 -35.9(2)
P4 Ru1 P3 C34 -138.2(2)
P2 Ru1 P3 C34 47.6(2)
C55 Ru1 P3 C34 145.4(3)
O2 Ru1 P3 C28 48.3(4)
O1 Ru1 P3 C28 10.65(19)
P1 Ru1 P3 C28 -161.44(18)
P4 Ru1 P3 C28 96.20(18)
P2 Ru1 P3 C28 -77.93(18)
C55 Ru1 P3 C28 19.8(2)
O2 Ru1 P3 C40 -63.9(4)
O1 Ru1 P3 C40 -101.55(19)
P1 Ru1 P3 C40 86.36(17)
P4 Ru1 P3 C40 -16.01(18)
P2 Ru1 P3 C40 169.86(17)
C55 Ru1 P3 C40 -92.4(2)
O2 Ru1 P4 C43 -75.09(19)
O1 Ru1 P4 C43 -134.65(19)
P3 Ru1 P4 C43 118.51(18)
P1 Ru1 P4 C43 29.28(18)
P2 Ru1 P4 C43 -95.5(3)
C55 Ru1 P4 C43 -105.1(2)
O2 Ru1 P4 C41 160.70(19)
O1 Ru1 P4 C41 101.14(19)
P3 Ru1 P4 C41 -5.70(18)
P1 Ru1 P4 C41 -94.93(18)
P2 Ru1 P4 C41 140.3(3)
C55 Ru1 P4 C41 130.7(2)
O2 Ru1 P4 C49 46.1(2)
O1 Ru1 P4 C49 -13.5(2)
P3 Ru1 P4 C49 -120.33(19)
P1 Ru1 P4 C49 150.44(19)
P2 Ru1 P4 C49 25.6(4)
C55 Ru1 P4 C49 16.1(2)
O2 Ru1 O1 C55 -0.3(2)
P3 Ru1 O1 C55 166.8(2)
P1 Ru1 O1 C55 -38.6(4)
P4 Ru1 O1 C55 83.7(3)
P2 Ru1 O1 C55 -89.8(3)
O1 Ru1 O2 C55 0.3(2)
P3 Ru1 O2 C55 -42.5(4)
P1 Ru1 O2 C55 168.4(2)
P4 Ru1 O2 C55 -90.5(3)
P2 Ru1 O2 C55 85.9(3)
C7 P1 C1 C6 15.3(5)
C13A P1 C1 C6 -90.5(5)
Ru1 P1 C1 C6 153.9(4)
C7 P1 C1 C2 -167.0(4)
C13A P1 C1 C2 87.2(4)
Ru1 P1 C1 C2 -28.4(4)
C6 C1 C2 C3 2.0(7)
P1 C1 C2 C3 -175.9(4)
C1 C2 C3 C4 -1.7(7)
C2 C3 C4 C5 1.2(9)
C3 C4 C5 C6 -1.0(10)
C4 C5 C6 C1 1.4(10)
C2 C1 C6 C5 -1.8(8)
P1 C1 C6 C5 176.0(5)
C1 P1 C7 C12 -108.9(4)
C13A P1 C7 C12 -5.8(5)
Ru1 P1 C7 C12 118.2(4)
C1 P1 C7 C8 68.3(4)
C13A P1 C7 C8 171.4(4)
Ru1 P1 C7 C8 -64.7(4)
C12 C7 C8 C9 0.2(8)
P1 C7 C8 C9 -177.1(4)
C7 C8 C9 C10 1.4(8)
C8 C9 C10 C11 -1.9(9)
C9 C10 C11 C12 0.7(9)
C8 C7 C12 C11 -1.4(8)
P1 C7 C12 C11 175.7(4)
C10 C11 C12 C7 1.0(9)
C7 P1 C13A C14A 176.8(4)
C1 P1 C13A C14A -79.7(4)
Ru1 P1 C13A C14A 41.9(4)
C7 P1 C13A C15A -65.4(5)
C1 P1 C13A C15A 38.1(6)
Ru1 P1 C13A C15A 159.7(5)
C15A C13A C14A P2 -173.8(4)
P1 C13A C14A P2 -49.0(4)
C22 P2 C14A C13A -98.5(4)
C16 P2 C14A C13A 156.2(4)
Ru1 P2 C14A C13A 34.5(4)
C22 P2 C16 C17 -148.2(5)
C14A P2 C16 C17 -35.6(5)
Ru1 P2 C16 C17 82.1(5)
C22 P2 C16 C21 33.9(5)
C14A P2 C16 C21 146.5(4)
Ru1 P2 C16 C21 -95.7(4)
C21 C16 C17 C18 -1.6(8)
P2 C16 C17 C18 -179.5(5)
C16 C17 C18 C19 1.3(9)
C17 C18 C19 C20 0.4(9)
C18 C19 C20 C21 -1.8(9)
C19 C20 C21 C16 1.5(9)
C17 C16 C21 C20 0.2(8)
P2 C16 C21 C20 178.2(5)
C14A P2 C22 C23 153.7(4)
C16 P2 C22 C23 -98.3(5)
Ru1 P2 C22 C23 27.3(5)
C14A P2 C22 C27 -35.3(6)
C16 P2 C22 C27 72.8(5)
Ru1 P2 C22 C27 -161.7(4)
C27 C22 C23 C24 0.8(9)
P2 C22 C23 C24 172.5(5)
C22 C23 C24 C25 0.7(10)
C23 C24 C25 C26 -1.6(11)
C24 C25 C26 C27 1.1(11)
C25 C26 C27 C22 0.5(11)
C23 C22 C27 C26 -1.4(9)
P2 C22 C27 C26 -172.5(5)
C34 P3 C28 C29 -164.5(4)
C40 P3 C28 C29 89.1(4)
Ru1 P3 C28 C29 -27.8(4)
C34 P3 C28 C33 20.2(5)
C40 P3 C28 C33 -86.2(4)
Ru1 P3 C28 C33 156.9(4)
C33 C28 C29 C30 0.0(7)
P3 C28 C29 C30 -175.5(4)
C28 C29 C30 C31 -0.3(8)
C29 C30 C31 C32 -0.5(8)
C30 C31 C32 C33 1.5(8)
C31 C32 C33 C28 -1.8(8)
C29 C28 C33 C32 1.0(7)
P3 C28 C33 C32 176.3(4)
C28 P3 C34 C35 -112.8(4)
C40 P3 C34 C35 -8.9(5)
Ru1 P3 C34 C35 115.5(4)
C28 P3 C34 C39 64.9(5)
C40 P3 C34 C39 168.8(4)
Ru1 P3 C34 C39 -66.8(5)
C39 C34 C35 C36 0.2(8)
P3 C34 C35 C36 177.9(4)
C34 C35 C36 C37 0.7(9)
C35 C36 C37 C38 0.0(10)
C36 C37 C38 C39 -1.6(10)
C37 C38 C39 C34 2.6(9)
C35 C34 C39 C38 -1.9(8)
P3 C34 C39 C38 -179.7(5)
C34 P3 C40 C41 174.1(3)
C28 P3 C40 C41 -81.7(4)
Ru1 P3 C40 C41 40.3(4)
C34 P3 C40 C42 -62.4(4)
C28 P3 C40 C42 41.8(4)
Ru1 P3 C40 C42 163.8(4)
C42 C40 C41 P4 -174.3(4)
P3 C40 C41 P4 -46.2(4)
C43 P4 C41 C40 -96.5(4)
C49 P4 C41 C40 156.1(4)
Ru1 P4 C41 C40 32.3(4)
C41 P4 C43 C48 -8.6(5)
C49 P4 C43 C48 99.0(4)
Ru1 P4 C43 C48 -132.4(4)
C41 P4 C43 C44 169.8(4)
C49 P4 C43 C44 -82.6(4)
Ru1 P4 C43 C44 46.0(4)
C48 C43 C44 C45 1.5(7)
P4 C43 C44 C45 -177.0(4)
C43 C44 C45 C46 -0.1(8)
C44 C45 C46 C47 -0.6(8)
C45 C46 C47 C48 0.0(8)
C46 C47 C48 C43 1.4(8)
C44 C43 C48 C47 -2.1(7)
P4 C43 C48 C47 176.2(4)
C43 P4 C49 C50 -163.7(4)
C41 P4 C49 C50 -50.7(5)
Ru1 P4 C49 C50 67.4(5)
C43 P4 C49 C54 16.5(5)
C41 P4 C49 C54 129.4(4)
Ru1 P4 C49 C54 -112.4(4)
C54 C49 C50 C51 -0.8(8)
P4 C49 C50 C51 179.3(4)
C49 C50 C51 C52 -0.1(9)
C50 C51 C52 C53 0.4(9)
C51 C52 C53 C54 0.3(9)
C52 C53 C54 C49 -1.2(10)
C50 C49 C54 C53 1.5(8)
P4 C49 C54 C53 -178.7(5)
Ru1 O1 C55 O2 0.5(4)
Ru1 O1 C55 C56 -178.9(4)
Ru1 O2 C55 O1 -0.5(4)
Ru1 O2 C55 C56 178.9(4)
O2 Ru1 C55 O1 179.5(4)
P3 Ru1 C55 O1 -18.0(3)
P1 Ru1 C55 O1 163.74(19)
P4 Ru1 C55 O1 -94.2(2)
P2 Ru1 C55 O1 87.5(2)
O1 Ru1 C55 O2 -179.5(4)
P3 Ru1 C55 O2 162.5(2)
P1 Ru1 C55 O2 -15.8(3)
P4 Ru1 C55 O2 86.3(2)
P2 Ru1 C55 O2 -92.0(2)
O2 Ru1 C55 C56 -35(13)
O1 Ru1 C55 C56 145(13)
P3 Ru1 C55 C56 127(13)
P1 Ru1 C55 C56 -51(13)
P4 Ru1 C55 C56 51(13)
P2 Ru1 C55 C56 -127(13)
